data_7119142
loop_
_publ_author_name
'Erchang Shang'
'Junzhi Zhang'
'Jinyi Bai'
'Zhan Wang'
'Xiang Li'
'Bing Zhu'
'Xiaoguang Lei'

_publ_section_title
;
 Syntheses of [1,2,4]triazolo[1,5-a]benzazoles enabled by the
 transition-metal-free oxidative N-N bond formation
;
_journal_name_full Chem.Commun.
_journal_page_first 7028
_journal_volume 52
_journal_year 2016
_chemical_formula_moiety 'C14 H8 F2 N4'
_chemical_formula_sum 'C14 H8 F2 N4'
_chemical_formula_weight 270.24
_chemical_name_systematic 1f
_space_group_crystal_system monoclinic
_space_group_IT_number 14
_space_group_name_Hall '-P 2ybc'
_space_group_name_H-M_alt 'P 1 21/c 1'
_symmetry_space_group_name_Hall '-P 2ybc'
_symmetry_space_group_name_H-M 'P 1 21/c 1'
_atom_sites_solution_hydrogens mixed
_atom_sites_solution_primary direct
_audit_creation_date 2015-06-08
_audit_creation_method
;
Olex2 1.2
(compiled 2015.01.26 svn.r3150 for OlexSys, GUI svn.r4998)
;
_audit_update_record
;
2015-12-09 deposited with the CCDC.
2016-05-03 downloaded from the CCDC.
;
_cell_angle_alpha 90
_cell_angle_beta 98.317(6)
_cell_angle_gamma 90
_cell_formula_units_Z 4
_cell_length_a 4.3750(2)
_cell_length_b 20.1126(13)
_cell_length_c 13.1678(8)
_cell_measurement_reflns_used 3558
_cell_measurement_temperature 141(50)
_cell_measurement_theta_max 28.2380
_cell_measurement_theta_min 4.6810
_cell_volume 1146.48(12)
_computing_cell_refinement
;
CrysAlisPro, Agilent Technologies,
Version 1.171.36.32 (release 02-08-2013 CrysAlis171 .NET)
(compiled Aug  2 2013,16:46:58)
;
_computing_data_collection
;
CrysAlisPro, Agilent Technologies,
Version 1.171.36.32 (release 02-08-2013 CrysAlis171 .NET)
(compiled Aug  2 2013,16:46:58)
;
_computing_data_reduction
;
CrysAlisPro, Agilent Technologies,
Version 1.171.36.32 (release 02-08-2013 CrysAlis171 .NET)
(compiled Aug  2 2013,16:46:58)
;
_computing_molecular_graphics 'Olex2 (Dolomanov et al., 2009)'
_computing_publication_material 'Olex2 (Dolomanov et al., 2009)'
_computing_structure_refinement 'ShelXL (Sheldrick, 2008)'
_computing_structure_solution 'SIR2004 (Burla et al., 2007)'
_diffrn_ambient_temperature 141(50)
_diffrn_detector_area_resol_mean 10.3914
_diffrn_measured_fraction_theta_full 0.999
_diffrn_measured_fraction_theta_max 0.999
_diffrn_measurement_details
;
  1 omega   10.00   37.00   1.0000   33.0000
omega____ theta____ kappa____ phi______ frames
    -       10.7017  -38.0000    0.0000 27

  2 omega  -52.00   -2.00   1.0000   33.0000
omega____ theta____ kappa____ phi______ frames
    -       10.7017  -38.0000    0.0000 50

  3 omega  -16.00   87.00   1.0000   33.0000
omega____ theta____ kappa____ phi______ frames
    -       10.7017   38.0000 -180.0000 103

  4 omega   11.00   87.00   1.0000   33.0000
omega____ theta____ kappa____ phi______ frames
    -       10.7017   38.0000  -90.0000 76

  5 omega  -79.00  100.00   1.0000   33.0000
omega____ theta____ kappa____ phi______ frames
    -       10.7017    0.0000   90.0000 179

  6 omega   19.00   78.00   1.0000   33.0000
omega____ theta____ kappa____ phi______ frames
    -       10.7017 -141.0000   24.0000 59

  7 omega  -20.00   30.00   1.0000   33.0000
omega____ theta____ kappa____ phi______ frames
    -      -11.7954  -99.0000  -60.0000 50

  8 omega  -67.00  -31.00   1.0000   33.0000
omega____ theta____ kappa____ phi______ frames
    -      -11.7954  121.0000   41.0029 36

  9 omega  -72.00  -42.00   1.0000   33.0000
omega____ theta____ kappa____ phi______ frames
    -      -11.7954  129.0000  131.2112 30
;
_diffrn_measurement_device_type 'SuperNova, Dual, Cu at zero, Atlas'
_diffrn_measurement_method '\w scans'
_diffrn_orient_matrix_UB_11 0.0607669000
_diffrn_orient_matrix_UB_12 0.0210264000
_diffrn_orient_matrix_UB_13 0.0412569000
_diffrn_orient_matrix_UB_21 -0.0368307000
_diffrn_orient_matrix_UB_22 0.0282679000
_diffrn_orient_matrix_UB_23 -0.0316549000
_diffrn_orient_matrix_UB_31 -0.1476188000
_diffrn_orient_matrix_UB_32 0.0016129000
_diffrn_orient_matrix_UB_33 0.0161270000
_diffrn_radiation_monochromator mirror
_diffrn_radiation_type MoK\a
_diffrn_radiation_wavelength 0.71073
_diffrn_reflns_av_R_equivalents 0.0710
_diffrn_reflns_av_unetI/netI 0.0455
_diffrn_reflns_Laue_measured_fraction_full 0.999
_diffrn_reflns_Laue_measured_fraction_max 0.999
_diffrn_reflns_limit_h_max 5
_diffrn_reflns_limit_h_min -5
_diffrn_reflns_limit_k_max 24
_diffrn_reflns_limit_k_min -24
_diffrn_reflns_limit_l_max 16
_diffrn_reflns_limit_l_min -16
_diffrn_reflns_number 16603
_diffrn_reflns_point_group_measured_fraction_full 0.999
_diffrn_reflns_point_group_measured_fraction_max 0.999
_diffrn_reflns_theta_full 25.242
_diffrn_reflns_theta_max 26.019
_diffrn_reflns_theta_min 3.127
_diffrn_source 'SuperNova (Mo) X-ray Source'
_exptl_absorpt_coefficient_mu 0.121
_exptl_absorpt_correction_T_max 1.00000
_exptl_absorpt_correction_T_min 0.68750
_exptl_absorpt_correction_type multi-scan
_exptl_absorpt_process_details
;
CrysAlisPro, Agilent Technologies,
Version 1.171.36.32 (release 02-08-2013 CrysAlis171 .NET)
(compiled Aug  2 2013,16:46:58)
Empirical absorption correction using spherical harmonics,
 implemented in SCALE3 ABSPACK scaling algorithm.
;
_exptl_crystal_density_diffrn 1.566
_exptl_crystal_F_000 552
_exptl_crystal_size_max 0.1
_exptl_crystal_size_mid 0.1
_exptl_crystal_size_min 0.05
_refine_diff_density_max 0.210
_refine_diff_density_min -0.277
_refine_diff_density_rms 0.050
_refine_ls_extinction_coef .
_refine_ls_extinction_method none
_refine_ls_goodness_of_fit_ref 1.046
_refine_ls_hydrogen_treatment mixed
_refine_ls_matrix_type full
_refine_ls_number_parameters 185
_refine_ls_number_reflns 2269
_refine_ls_number_restraints 0
_refine_ls_restrained_S_all 1.046
_refine_ls_R_factor_all 0.0708
_refine_ls_R_factor_gt 0.0460
_refine_ls_shift/su_max 0.000
_refine_ls_shift/su_mean 0.000
_refine_ls_structure_factor_coef Fsqd
_refine_ls_weighting_details 'w=1/[\s^2^(Fo^2^)+(0.0360P)^2^+0.7627P] where P=(Fo^2^+2Fc^2^)/3'
_refine_ls_weighting_scheme calc
_refine_ls_wR_factor_gt 0.1037
_refine_ls_wR_factor_ref 0.1153
_reflns_Friedel_coverage 0.000
_reflns_Friedel_fraction_full .
_reflns_Friedel_fraction_max .
_reflns_number_gt 1644
_reflns_number_total 2269
_reflns_threshold_expression 'I > 2\s(I)'
_cod_data_source_file c6cc01976e2.cif
_cod_data_source_block exp_5375
_cod_original_cell_volume 1146.50(12)
_cod_database_code 7119142
_shelxl_version_number 2014-3
_chemical_oxdiff_formula 'C14 N4 F2'
_shelx_space_group_comment
;
The symmetry employed for this shelxl refinement is uniquely defined
by the following loop, which should always be used as a source of
symmetry information in preference to the above space-group names.
They are only intended as comments.
;
_shelx_estimated_absorpt_t_max 0.994
_shelx_estimated_absorpt_t_min 0.988
_reflns_odcompleteness_completeness 99.75
_reflns_odcompleteness_iscentric 1
_reflns_odcompleteness_theta 25.97
_olex2_refinement_description
;
1. Fixed Uiso
 At 1.2 times of:
  All C(H) groups
2.a Aromatic/amide H refined with riding coordinates:
 C5(H5), C6(H6), C7(H7), C8(H8), C11(H11), C12(H12), C13(H13)
;
_olex2_submission_special_instructions 'No special instructions were received'

loop_
_space_group_symop_operation_xyz
'x, y, z'
'-x, y+1/2, -z+1/2'
'-x, -y, -z'
'x, -y-1/2, z-1/2'

loop_
_atom_site_label
_atom_site_type_symbol
_atom_site_fract_x
_atom_site_fract_y
_atom_site_fract_z
_atom_site_U_iso_or_equiv
_atom_site_adp_type
_atom_site_occupancy
_atom_site_site_symmetry_order
_atom_site_calc_flag
_atom_site_refinement_flags_posn
_atom_site_refinement_flags_adp
_atom_site_refinement_flags_occupancy
_atom_site_disorder_assembly
_atom_site_disorder_group
C1 C 0.9860(5) 0.35192(11) 0.40702(16) 0.0247(5) Uani 1 1 d . . . . .
C2 C 0.7785(5) 0.44584(11) 0.39732(16) 0.0251(5) Uani 1 1 d . . . . .
C3 C 0.4223(5) 0.50684(11) 0.30417(17) 0.0272(5) Uani 1 1 d . . . . .
C4 C 0.4122(5) 0.44323(11) 0.25917(16) 0.0257(5) Uani 1 1 d . . . . .
C5 C 0.2102(5) 0.42702(12) 0.17236(17) 0.0311(5) Uani 1 1 d . . . . .
H5 H 0.2051 0.3838 0.1432 0.037 Uiso 1 1 calc R . . . .
C6 C 0.0156(5) 0.47707(13) 0.13005(19) 0.0364(6) Uani 1 1 d . . . . .
H6 H -0.1268 0.4681 0.0700 0.044 Uiso 1 1 calc R . . . .
C7 C 0.0237(5) 0.54043(13) 0.17349(19) 0.0364(6) Uani 1 1 d . . . . .
H7 H -0.1123 0.5737 0.1419 0.044 Uiso 1 1 calc R . . . .
C8 C 0.2243(5) 0.55620(12) 0.26128(18) 0.0319(5) Uani 1 1 d . . . . .
H8 H 0.2260 0.5993 0.2910 0.038 Uiso 1 1 calc R . . . .
C9 C 1.1954(5) 0.29708(11) 0.44367(17) 0.0258(5) Uani 1 1 d . . . . .
C10 C 1.2715(5) 0.24657(12) 0.37944(18) 0.0310(5) Uani 1 1 d . . . . .
C11 C 1.4723(5) 0.19576(12) 0.4111(2) 0.0380(6) Uani 1 1 d . . . . .
H11 H 1.5181 0.1627 0.3640 0.046 Uiso 1 1 calc R . . . .
C12 C 1.6055(5) 0.19354(13) 0.5118(2) 0.0415(6) Uani 1 1 d . . . . .
H12 H 1.7448 0.1586 0.5348 0.050 Uiso 1 1 calc R . . . .
C13 C 1.5389(6) 0.24169(12) 0.5804(2) 0.0400(6) Uani 1 1 d . . . . .
H13 H 1.6290 0.2401 0.6504 0.048 Uiso 1 1 calc R . . . .
C14 C 1.3392(5) 0.29179(11) 0.54456(17) 0.0312(5) Uani 1 1 d . . . . .
F1 F 1.1472(3) 0.24809(7) 0.27962(11) 0.0462(4) Uani 1 1 d . . . . .
F2 F 1.2768(4) 0.33851(7) 0.61321(10) 0.0435(4) Uani 1 1 d . . . . .
H4 H 0.733(6) 0.5429(14) 0.433(2) 0.051(8) Uiso 1 1 d . . . . .
N1 N 0.7718(4) 0.34564(9) 0.32459(14) 0.0270(4) Uani 1 1 d . . . . .
N2 N 0.6394(4) 0.40752(9) 0.32065(14) 0.0260(4) Uani 1 1 d . . . . .
N3 N 1.0019(4) 0.41322(9) 0.45529(14) 0.0268(4) Uani 1 1 d . . . . .
N4 N 0.6483(4) 0.50718(10) 0.39067(15) 0.0285(4) Uani 1 1 d . . . . .

loop_
_atom_site_aniso_label
_atom_site_aniso_U_11
_atom_site_aniso_U_22
_atom_site_aniso_U_33
_atom_site_aniso_U_23
_atom_site_aniso_U_13
_atom_site_aniso_U_12
C1 0.0271(11) 0.0249(12) 0.0218(11) -0.0006(9) 0.0031(9) -0.0035(9)
C2 0.0268(11) 0.0241(12) 0.0242(12) -0.0006(9) 0.0033(9) -0.0025(9)
C3 0.0252(10) 0.0304(13) 0.0265(12) 0.0023(10) 0.0055(9) -0.0019(9)
C4 0.0236(10) 0.0301(12) 0.0235(11) 0.0026(9) 0.0033(9) -0.0007(9)
C5 0.0297(12) 0.0342(14) 0.0280(13) 0.0009(10) -0.0006(10) -0.0029(10)
C6 0.0311(12) 0.0462(16) 0.0299(13) 0.0061(11) -0.0019(10) -0.0035(11)
C7 0.0318(12) 0.0390(15) 0.0375(15) 0.0107(11) 0.0024(11) 0.0060(11)
C8 0.0324(12) 0.0295(13) 0.0341(13) 0.0043(10) 0.0061(11) 0.0025(10)
C9 0.0244(11) 0.0233(12) 0.0294(12) 0.0031(9) 0.0029(9) -0.0041(9)
C10 0.0309(12) 0.0312(13) 0.0292(13) -0.0028(10) -0.0012(10) -0.0035(10)
C11 0.0323(12) 0.0280(13) 0.0533(17) -0.0038(12) 0.0050(12) 0.0004(10)
C12 0.0327(13) 0.0315(14) 0.0581(18) 0.0091(13) -0.0005(13) 0.0036(11)
C13 0.0382(13) 0.0358(15) 0.0426(15) 0.0098(12) -0.0057(12) -0.0015(11)
C14 0.0371(13) 0.0271(13) 0.0285(13) 0.0023(10) 0.0023(10) -0.0029(10)
F1 0.0528(9) 0.0473(9) 0.0356(9) -0.0140(7) -0.0033(7) 0.0114(7)
F2 0.0647(10) 0.0381(8) 0.0251(7) 0.0007(6) -0.0018(7) 0.0070(7)
N1 0.0296(10) 0.0234(10) 0.0270(10) 0.0005(8) 0.0010(8) -0.0001(8)
N2 0.0266(9) 0.0261(10) 0.0241(10) -0.0014(8) -0.0003(8) -0.0007(8)
N3 0.0305(10) 0.0254(10) 0.0233(10) -0.0004(8) -0.0005(8) -0.0004(8)
N4 0.0325(10) 0.0251(11) 0.0263(10) -0.0010(8) -0.0019(9) 0.0012(8)

loop_
_atom_type_symbol
_atom_type_description
_atom_type_scat_dispersion_real
_atom_type_scat_dispersion_imag
_atom_type_scat_source
C C 0.0033 0.0016 'International Tables Vol C Tables 4.2.6.8 and 6.1.1.4'
H H 0.0000 0.0000 'International Tables Vol C Tables 4.2.6.8 and 6.1.1.4'
F F 0.0171 0.0103 'International Tables Vol C Tables 4.2.6.8 and 6.1.1.4'
N N 0.0061 0.0033 'International Tables Vol C Tables 4.2.6.8 and 6.1.1.4'

loop_
_geom_angle_atom_site_label_1
_geom_angle_atom_site_label_2
_geom_angle_atom_site_label_3
_geom_angle
_geom_angle_site_symmetry_1
_geom_angle_site_symmetry_3
N1 C1 C9 121.83(19) . .
N1 C1 N3 116.16(19) . .
N3 C1 C9 122.00(19) . .
N2 C2 N4 109.43(19) . .
N3 C2 N2 111.42(19) . .
N3 C2 N4 139.1(2) . .
C8 C3 C4 120.0(2) . .
C8 C3 N4 131.1(2) . .
N4 C3 C4 108.85(19) . .
C5 C4 C3 122.8(2) . .
C5 C4 N2 132.9(2) . .
N2 C4 C3 104.38(18) . .
C4 C5 H5 121.8 . .
C4 C5 C6 116.4(2) . .
C6 C5 H5 121.8 . .
C5 C6 H6 119.3 . .
C5 C6 C7 121.5(2) . .
C7 C6 H6 119.3 . .
C6 C7 H7 119.1 . .
C8 C7 C6 121.8(2) . .
C8 C7 H7 119.1 . .
C3 C8 C7 117.4(2) . .
C3 C8 H8 121.3 . .
C7 C8 H8 121.3 . .
C10 C9 C1 122.7(2) . .
C14 C9 C1 123.1(2) . .
C14 C9 C10 114.2(2) . .
C11 C10 C9 123.9(2) . .
F1 C10 C9 118.5(2) . .
F1 C10 C11 117.6(2) . .
C10 C11 H11 120.6 . .
C12 C11 C10 118.8(2) . .
C12 C11 H11 120.6 . .
C11 C12 H12 119.7 . .
C11 C12 C13 120.6(2) . .
C13 C12 H12 119.7 . .
C12 C13 H13 120.9 . .
C14 C13 C12 118.3(2) . .
C14 C13 H13 120.9 . .
C13 C14 C9 124.3(2) . .
F2 C14 C9 118.4(2) . .
F2 C14 C13 117.3(2) . .
C1 N1 N2 100.84(17) . .
C2 N2 C4 110.48(18) . .
C2 N2 N1 110.45(17) . .
N1 N2 C4 139.02(18) . .
C2 N3 C1 101.12(18) . .
C2 N4 C3 106.84(19) . .
C2 N4 H4 121.8(17) . .
C3 N4 H4 130.5(17) . .

loop_
_geom_bond_atom_site_label_1
_geom_bond_atom_site_label_2
_geom_bond_distance
_geom_bond_site_symmetry_2
C1 C9 1.470(3) .
C1 N1 1.333(3) .
C1 N3 1.384(3) .
C2 N2 1.344(3) .
C2 N3 1.324(3) .
C2 N4 1.356(3) .
C3 C4 1.408(3) .
C3 C8 1.383(3) .
C3 N4 1.396(3) .
C4 C5 1.379(3) .
C4 N2 1.388(3) .
C5 H5 0.9500 .
C5 C6 1.383(3) .
C6 H6 0.9500 .
C6 C7 1.395(3) .
C7 H7 0.9500 .
C7 C8 1.383(3) .
C8 H8 0.9500 .
C9 C10 1.393(3) .
C9 C14 1.389(3) .
C10 C11 1.373(3) .
C10 F1 1.348(3) .
C11 H11 0.9500 .
C11 C12 1.370(4) .
C12 H12 0.9500 .
C12 C13 1.383(4) .
C13 H13 0.9500 .
C13 C14 1.372(3) .
C14 F2 1.359(3) .
N1 N2 1.371(2) .
N4 H4 0.95(3) .
